data_7214296
loop_
_publ_author_name
'Thu\'ery, Pierre'
'Harrowfield, Jack'

_publ_section_title
;
 Chiral one- to three-dimensional uranyl--organic assemblies from
 (1R,3S)-(+)-camphoric acid
;
_journal_issue 14
_journal_name_full CrystEngComm
_journal_page_first 2996
_journal_paper_doi 10.1039/c3ce42613k
_journal_volume 16
_journal_year 2014
_chemical_absolute_configuration ad
_chemical_formula_sum 'C40 H60 Cu N2 O18 U2'
_chemical_formula_weight 1396.50
_space_group_IT_number 5
_symmetry_cell_setting monoclinic
_symmetry_space_group_name_Hall 'C 2y'
_symmetry_space_group_name_H-M 'C 1 2 1'
_atom_sites_solution_hydrogens geom
_atom_sites_solution_primary direct
_atom_sites_solution_secondary difmap
_audit_creation_method SHELXL-97
_cell_angle_alpha 90.00
_cell_angle_beta 109.813(4)
_cell_angle_gamma 90.00
_cell_formula_units_Z 4
_cell_length_a 19.5109(15)
_cell_length_b 18.8200(10)
_cell_length_c 13.9091(11)
_cell_measurement_reflns_used 79699
_cell_measurement_temperature 150(2)
_cell_measurement_theta_max 28.70
_cell_measurement_theta_min 3.11
_cell_volume 4805.0(6)
_computing_cell_refinement 'HKL2000 (Otwinowski & Minor, 1997)'
_computing_data_collection 'COLLECT (Nonius, 1998)'
_computing_data_reduction 'HKL2000 (Otwinowski & Minor, 1997)'
_computing_molecular_graphics 'SHELXTL (Sheldrick, 2008)'
_computing_publication_material 'SHELXTL (Sheldrick, 2008); PLATON (Spek, 2003)'
_computing_structure_refinement 'SHELXL-97 (Sheldrick, 2008)'
_computing_structure_solution 'SHELXS-97 (Sheldrick, 2008)'
_diffrn_ambient_temperature 150(2)
_diffrn_measured_fraction_theta_full 0.998
_diffrn_measured_fraction_theta_max 0.998
_diffrn_measurement_device_type 'Nonius Kappa-CCD area-detector diffractometer'
_diffrn_measurement_method 'two \f and five \w scans with 2\% steps (451 frames)'
_diffrn_radiation_monochromator graphite
_diffrn_radiation_source 'fine-focus sealed tube'
_diffrn_radiation_type MoK\a
_diffrn_radiation_wavelength 0.71073
_diffrn_reflns_av_R_equivalents 0.0336
_diffrn_reflns_av_unetI/netI 0.0473
_diffrn_reflns_limit_h_max 26
_diffrn_reflns_limit_h_min -26
_diffrn_reflns_limit_k_max 25
_diffrn_reflns_limit_k_min -25
_diffrn_reflns_limit_l_max 18
_diffrn_reflns_limit_l_min -18
_diffrn_reflns_number 79699
_diffrn_reflns_theta_full 28.70
_diffrn_reflns_theta_max 28.70
_diffrn_reflns_theta_min 3.11
_diffrn_standards_decay_% 0
_diffrn_standards_interval_time 0
_diffrn_standards_number 0
_exptl_absorpt_coefficient_mu 7.234
_exptl_absorpt_correction_T_max 0.805
_exptl_absorpt_correction_T_min 0.440
_exptl_absorpt_correction_type multi-scan
_exptl_absorpt_process_details 'SCALEPACK (Otwinowski & Minor, 1997)'
_exptl_crystal_colour 'translucent light green'
_exptl_crystal_density_diffrn 1.930
_exptl_crystal_density_method 'not measured'
_exptl_crystal_description platelet
_exptl_crystal_F_000 2684
_exptl_crystal_size_max 0.15
_exptl_crystal_size_mid 0.13
_exptl_crystal_size_min 0.03
_refine_diff_density_max 1.581
_refine_diff_density_min -1.825
_refine_diff_density_rms 0.149
_refine_ls_abs_structure_details 'Flack H D (1983), Acta Cryst. A39, 876-881'
_refine_ls_abs_structure_Flack 0.117(16)
_refine_ls_extinction_method none
_refine_ls_goodness_of_fit_ref 1.039
_refine_ls_hydrogen_treatment constr
_refine_ls_matrix_type full
_refine_ls_number_parameters 609
_refine_ls_number_reflns 12387
_refine_ls_number_restraints 291
_refine_ls_restrained_S_all 1.042
_refine_ls_R_factor_all 0.1013
_refine_ls_R_factor_gt 0.0678
_refine_ls_shift/su_max 0.002
_refine_ls_shift/su_mean 0.000
_refine_ls_structure_factor_coef Fsqd
_refine_ls_weighting_details 'calc w=1/[\s^2^(Fo^2^)+(0.1009P)^2^+37.8832P] where P=(Fo^2^+2Fc^2^)/3'
_refine_ls_weighting_scheme calc
_refine_ls_wR_factor_gt 0.1787
_refine_ls_wR_factor_ref 0.1941
_reflns_number_gt 8355
_reflns_number_total 12387
_reflns_threshold_expression >2sigma(I)
_cod_data_source_file c3ce42613k1.cif
_cod_data_source_block 4
_cod_original_sg_symbol_H-M 'C 2'
_cod_database_code 7214296

loop_
_symmetry_equiv_pos_as_xyz
'x, y, z'
'-x, y, -z'
'x+1/2, y+1/2, z'
'-x+1/2, y+1/2, -z'

loop_
_atom_site_label
_atom_site_type_symbol
_atom_site_fract_x
_atom_site_fract_y
_atom_site_fract_z
_atom_site_U_iso_or_equiv
_atom_site_adp_type
_atom_site_occupancy
_atom_site_symmetry_multiplicity
_atom_site_calc_flag
_atom_site_refinement_flags
U1 U 0.727682(18) 0.471379(12) 0.73013(3) 0.04663(14) Uani 1 1 d .
U2 U 0.77202(2) 0.47104(3) 1.27943(3) 0.05199(15) Uani 1 1 d .
Cu Cu 0.75143(7) 0.4684(2) 1.00705(15) 0.0647(5) Uani 1 1 d .
O1 O 0.7195(4) 0.5308(5) 0.8257(7) 0.051(2) Uani 1 1 d .
O2 O 0.7328(5) 0.4136(5) 0.6340(8) 0.056(2) Uani 1 1 d U
O3 O 0.7851(5) 0.4154(5) 1.1831(7) 0.049(2) Uani 1 1 d .
O4 O 0.7596(6) 0.5248(7) 1.3775(9) 0.072(3) Uani 1 1 d .
O5 O 0.7033(4) 0.5694(4) 0.6095(6) 0.0412(18) Uani 1 1 d .
O6 O 0.8195(4) 0.5496(5) 0.7030(7) 0.053(2) Uani 1 1 d .
O7 O 0.8163(4) 0.8861(5) 0.6989(7) 0.052(2) Uani 1 1 d .
O8 O 0.7028(4) 0.8705(5) 0.6047(7) 0.049(2) Uani 1 1 d .
O9 O 0.6896(5) 0.3758(5) 0.8048(7) 0.054(2) Uani 1 1 d U
O10 O 0.6915(5) 0.3821(6) 0.9668(8) 0.064(3) Uani 1 1 d .
O11 O 0.6900(6) 0.0680(5) 0.7955(8) 0.060(3) Uani 1 1 d .
O12 O 0.6870(5) 0.0517(5) 0.9499(8) 0.059(3) Uani 1 1 d .
O13 O 0.8347(4) 0.4158(5) 1.0032(8) 0.058(3) Uani 1 1 d .
O14 O 0.8368(4) 0.4267(6) 0.8441(9) 0.064(3) Uani 1 1 d .
O15 O 0.6583(5) 0.5119(6) 1.1630(8) 0.069(3) Uani 1 1 d .
O16 O 0.6653(5) 0.5198(6) 1.0079(9) 0.066(3) Uani 1 1 d .
O17 O 0.5985(4) 0.4799(7) 0.6534(6) 0.054(3) Uani 1 1 d .
O18 O 0.9020(4) 0.4754(8) 1.3627(6) 0.0515(19) Uani 1 1 d .
N1 N 0.4818(9) 0.5080(13) 0.6225(14) 0.110(7) Uani 1 1 d .
N2 N 1.0211(5) 0.4580(7) 1.3834(8) 0.061(4) Uani 1 1 d D
C1 C 0.7912(7) 0.6554(7) 0.5920(10) 0.048(3) Uani 1 1 d .
H1 H 0.8410 0.6483 0.5922 0.058 Uiso 1 1 calc R
C2 C 0.7920(9) 0.7174(9) 0.6592(12) 0.075(4) Uani 1 1 d .
C3 C 0.7868(6) 0.7853(7) 0.5878(10) 0.044(3) Uani 1 1 d .
C4 C 0.7238(10) 0.7537(8) 0.4910(14) 0.074(5) Uani 1 1 d .
H4A H 0.7225 0.7777 0.4287 0.089 Uiso 1 1 calc R
H4B H 0.6766 0.7582 0.4992 0.089 Uiso 1 1 calc R
C5 C 0.7461(8) 0.6719(9) 0.4891(11) 0.067(5) Uani 1 1 d U
H5A H 0.7031 0.6420 0.4678 0.080 Uiso 1 1 calc R
H5B H 0.7727 0.6649 0.4423 0.080 Uiso 1 1 calc R
C6 C 0.7688(6) 0.5882(7) 0.6363(10) 0.046(3) Uani 1 1 d .
C7 C 0.7717(7) 0.8514(8) 0.6348(11) 0.053(3) Uani 1 1 d .
C8 C 0.8700(8) 0.7156(11) 0.7507(12) 0.081(4) Uani 1 1 d U
H8A H 0.8684 0.6815 0.8012 0.122 Uiso 1 1 calc R
H8B H 0.8806 0.7618 0.7815 0.122 Uiso 1 1 calc R
H8C H 0.9074 0.7024 0.7236 0.122 Uiso 1 1 calc R
C9 C 0.7380(7) 0.7201(9) 0.7126(10) 0.058(3) Uani 1 1 d .
H9A H 0.6903 0.7278 0.6636 0.087 Uiso 1 1 calc R
H9B H 0.7500 0.7583 0.7612 0.087 Uiso 1 1 calc R
H9C H 0.7387 0.6759 0.7475 0.087 Uiso 1 1 calc R
C10 C 0.8563(8) 0.7920(8) 0.5575(15) 0.080(5) Uani 1 1 d .
H10A H 0.8565 0.8374 0.5260 0.120 Uiso 1 1 calc R
H10B H 0.8566 0.7549 0.5103 0.120 Uiso 1 1 calc R
H10C H 0.8988 0.7879 0.6175 0.120 Uiso 1 1 calc R
C11 C 0.6325(9) 0.2849(9) 0.8692(12) 0.072(2) Uani 1 1 d DU
C12 C 0.6718(6) 0.2231(11) 0.8413(10) 0.086(5) Uani 1 1 d DU
C13 C 0.6295(9) 0.1555(9) 0.8597(14) 0.071(2) Uani 1 1 d U
H13 H 0.5863 0.1504 0.7984 0.086 Uiso 1 1 calc R
C14 C 0.6031(10) 0.1728(7) 0.9432(14) 0.079(2) Uani 1 1 d DU
H14A H 0.6305 0.1470 1.0046 0.094 Uiso 1 1 calc R
H14B H 0.5519 0.1607 0.9252 0.094 Uiso 1 1 calc R
C15 C 0.6144(10) 0.2538(7) 0.9600(12) 0.080(2) Uani 1 1 d DU
H15A H 0.5705 0.2756 0.9643 0.096 Uiso 1 1 calc R
H15B H 0.6540 0.2630 1.0233 0.096 Uiso 1 1 calc R
C16 C 0.6756(6) 0.3555(7) 0.8822(11) 0.049(3) Uani 1 1 d .
C17 C 0.6721(5) 0.0863(7) 0.8708(11) 0.044(3) Uani 1 1 d .
C18 C 0.6702(9) 0.2277(10) 0.7300(10) 0.081(2) Uani 1 1 d DU
H18A H 0.6894 0.2728 0.7191 0.122 Uiso 1 1 calc R
H18B H 0.6209 0.2230 0.6845 0.122 Uiso 1 1 calc R
H18C H 0.6993 0.1902 0.7172 0.122 Uiso 1 1 calc R
C19 C 0.7516(6) 0.2206(11) 0.8949(15) 0.090(5) Uani 1 1 d DU
H19A H 0.7614 0.2168 0.9672 0.136 Uiso 1 1 calc R
H19B H 0.7734 0.2632 0.8807 0.136 Uiso 1 1 calc R
H19C H 0.7716 0.1801 0.8717 0.136 Uiso 1 1 calc R
C20 C 0.5583(9) 0.2928(9) 0.7851(14) 0.081(2) Uani 1 1 d U
H20A H 0.5377 0.3381 0.7914 0.121 Uiso 1 1 calc R
H20B H 0.5264 0.2557 0.7917 0.121 Uiso 1 1 calc R
H20C H 0.5642 0.2894 0.7195 0.121 Uiso 1 1 calc R
C21 C 0.9356(6) 0.3673(7) 0.9685(10) 0.048(2) Uani 1 1 d DU
H21 H 0.9387 0.3382 0.9135 0.058 Uiso 0.50 1 d PR
C22 C 1.0000 0.4204(9) 1.0000 0.061(3) Uani 1 2 d SDU
C23 C 0.9687(8) 0.3287(13) 1.0697(15) 0.055(4) Uani 0.50 1 d PDU
H23A H 0.9488 0.2815 1.0590 0.066 Uiso 0.50 1 d PR
H23B H 0.9529 0.3509 1.1206 0.066 Uiso 0.50 1 d PR
C24 C 1.0527(7) 0.3191(8) 1.1122(12) 0.065(3) Uani 1 1 d DU
H24A H 1.0694 0.2717 1.1078 0.078 Uiso 0.50 1 d PR
H24B H 1.0746 0.3372 1.1803 0.078 Uiso 0.50 1 d PR
H24D H 1.0923 0.2860 1.1363 0.097 Uiso 0.50 1 d PR
H24E H 1.0500 0.3473 1.1684 0.097 Uiso 0.50 1 d PR
H24F H 1.0079 0.2936 1.0825 0.097 Uiso 0.50 1 d PR
C25 C 0.8634(6) 0.4061(6) 0.9356(9) 0.040(3) Uani 1 1 d U
C26A C 0.9970(14) 0.4880(11) 1.0568(15) 0.057(4) Uani 0.50 1 d PDU
H26A H 1.0419 0.5135 1.0702 0.086 Uiso 0.50 1 d PR
H26B H 0.9571 0.5173 1.0171 0.086 Uiso 0.50 1 d PR
H26C H 0.9906 0.4759 1.1203 0.086 Uiso 0.50 1 d PR
C26B C 1.0088(16) 0.4361(13) 0.8948(12) 0.062(4) Uani 0.50 1 d PDU
H26D H 0.9639 0.4616 0.8814 0.092 Uiso 0.50 1 d PR
H26E H 1.0486 0.4654 0.9344 0.092 Uiso 0.50 1 d PR
H26F H 1.0151 0.4239 0.8313 0.092 Uiso 0.50 1 d PR
C27 C 0.5662(6) 0.5712(7) 1.0346(10) 0.043(2) Uani 1 1 d U
H27 H 0.5691 0.6022 1.0907 0.051 Uiso 0.50 1 d PR
C28 C 0.4987(13) 0.5192(9) 1.0273(12) 0.030(5) Uani 0.50 1 d PD
C29 C 0.5578(8) 0.6196(8) 0.9503(12) 0.072(3) Uani 1 1 d DU
H29A H 0.5827 0.6039 0.9054 0.086 Uiso 0.50 1 d PR
H29B H 0.5726 0.6673 0.9720 0.086 Uiso 0.50 1 d PR
H29D H 0.6008 0.6481 0.9634 0.107 Uiso 0.50 1 d PR
H29E H 0.5499 0.5923 0.8891 0.107 Uiso 0.50 1 d PR
H29F H 0.5166 0.6499 0.9418 0.107 Uiso 0.50 1 d PR
C30 C 0.4740(9) 0.6121(15) 0.898(2) 0.059(4) Uani 0.50 1 d PDU
H30A H 0.4627 0.5885 0.8337 0.071 Uiso 0.50 1 d PR
H30B H 0.4535 0.6589 0.8867 0.071 Uiso 0.50 1 d PR
C31 C 0.6356(6) 0.5301(8) 1.0713(13) 0.055(4) Uani 1 1 d .
C32 C 0.4987(12) 0.4572(10) 0.9569(17) 0.044(6) Uani 0.50 1 d PDU
H32A H 0.4594 0.4251 0.9520 0.066 Uiso 0.50 1 d PR
H32B H 0.4933 0.4755 0.8903 0.066 Uiso 0.50 1 d PR
H32C H 0.5442 0.4324 0.9837 0.066 Uiso 0.50 1 d PR
C33 C 0.4976(13) 0.4891(13) 1.1285(14) 0.052(6) Uani 0.50 1 d PDU
H33A H 0.4569 0.4576 1.1171 0.077 Uiso 0.50 1 d PR
H33B H 0.5419 0.4644 1.1651 0.077 Uiso 0.50 1 d PR
H33C H 0.4921 0.5292 1.1678 0.077 Uiso 0.50 1 d PR
C34 C 0.5478(6) 0.5240(9) 0.6468(9) 0.057(4) Uani 1 1 d .
C35 C 0.5629(8) 0.6022(10) 0.6687(13) 0.073(3) Uani 1 1 d U
H35A H 0.5917 0.6106 0.7398 0.088 Uiso 1 1 calc R
H35B H 0.5872 0.6230 0.6251 0.088 Uiso 1 1 calc R
C36 C 0.4894(9) 0.6286(11) 0.6441(15) 0.090(4) Uani 1 1 d U
H36A H 0.4788 0.6617 0.5875 0.108 Uiso 1 1 calc R
H36B H 0.4850 0.6540 0.7025 0.108 Uiso 1 1 calc R
C37 C 0.4349(8) 0.5687(10) 0.6160(13) 0.077(4) Uani 1 1 d U
H37A H 0.4088 0.5649 0.6639 0.092 Uiso 1 1 calc R
H37B H 0.4003 0.5746 0.5474 0.092 Uiso 1 1 calc R
C38 C 0.4579(12) 0.4336(11) 0.6022(17) 0.085(6) Uani 1 1 d U
H38A H 0.4973 0.4025 0.6380 0.127 Uiso 1 1 calc R
H38B H 0.4434 0.4244 0.5301 0.127 Uiso 1 1 calc R
H38C H 0.4174 0.4253 0.6251 0.127 Uiso 1 1 calc R
C39 C 0.9519(7) 0.4366(7) 1.3621(10) 0.047(3) Uani 1 1 d .
C40 C 0.9551(8) 0.3583(10) 1.3444(11) 0.073(5) Uani 1 1 d .
H40A H 0.9308 0.3472 1.2727 0.088 Uiso 1 1 calc R
H40B H 0.9313 0.3322 1.3844 0.088 Uiso 1 1 calc R
C41 C 1.0354(9) 0.3382(10) 1.3770(15) 0.079(5) Uani 1 1 d U
H41A H 1.0513 0.3155 1.4435 0.095 Uiso 1 1 calc R
H41B H 1.0445 0.3064 1.3278 0.095 Uiso 1 1 calc R
C42 C 1.0734(8) 0.4073(11) 1.3809(12) 0.076(5) Uani 1 1 d .
H42A H 1.1164 0.4105 1.4416 0.091 Uiso 1 1 calc R
H42B H 1.0875 0.4136 1.3210 0.091 Uiso 1 1 calc R
C43 C 1.0419(9) 0.5356(8) 1.3968(13) 0.075(5) Uani 1 1 d D
H43A H 1.0668 0.5482 1.3504 0.113 Uiso 1 1 calc R
H43B H 1.0734 0.5438 1.4658 0.113 Uiso 1 1 calc R
H43C H 0.9988 0.5640 1.3828 0.113 Uiso 1 1 calc R

loop_
_atom_site_aniso_label
_atom_site_aniso_U_11
_atom_site_aniso_U_22
_atom_site_aniso_U_33
_atom_site_aniso_U_23
_atom_site_aniso_U_13
_atom_site_aniso_U_12
U1 0.02696(18) 0.0359(2) 0.0676(3) 0.0073(4) 0.00367(16) -0.0010(3)
U2 0.0379(2) 0.0434(2) 0.0689(3) 0.0027(5) 0.01062(19) 0.0017(4)
Cu 0.0308(6) 0.0612(10) 0.1056(12) -0.0426(11) 0.0276(7) -0.0087(6)
O1 0.029(4) 0.047(5) 0.064(6) 0.008(4) 0.000(4) 0.009(4)
O2 0.045(4) 0.038(4) 0.079(6) -0.003(4) 0.014(4) 0.009(4)
O3 0.043(5) 0.044(5) 0.054(5) -0.002(4) 0.011(4) -0.004(4)
O4 0.067(7) 0.080(8) 0.078(7) -0.009(6) 0.036(6) 0.010(6)
O5 0.023(4) 0.036(4) 0.058(5) 0.012(4) 0.006(3) 0.010(3)
O6 0.033(4) 0.049(5) 0.075(6) 0.006(4) 0.017(4) 0.000(4)
O7 0.024(4) 0.049(5) 0.073(6) 0.001(4) 0.004(4) -0.004(4)
O8 0.028(4) 0.058(6) 0.060(5) 0.000(4) 0.010(4) 0.011(4)
O9 0.033(4) 0.047(5) 0.070(5) 0.016(4) 0.003(4) -0.019(4)
O10 0.047(5) 0.066(6) 0.083(7) -0.037(6) 0.027(5) -0.028(5)
O11 0.063(6) 0.036(5) 0.076(7) -0.005(5) 0.015(5) 0.001(4)
O12 0.035(4) 0.060(6) 0.080(7) 0.025(5) 0.019(4) -0.001(4)
O13 0.031(4) 0.057(6) 0.090(7) -0.034(5) 0.027(5) -0.005(4)
O14 0.024(4) 0.063(6) 0.100(8) 0.023(5) 0.013(4) -0.008(4)
O15 0.039(5) 0.081(7) 0.066(6) 0.019(5) -0.008(4) 0.023(5)
O16 0.047(5) 0.074(7) 0.087(8) -0.028(6) 0.035(5) -0.001(5)
O17 0.027(3) 0.050(7) 0.071(5) 0.010(6) -0.002(3) -0.012(5)
O18 0.037(4) 0.049(5) 0.065(5) 0.001(6) 0.013(3) 0.004(5)
N1 0.070(11) 0.166(18) 0.077(11) 0.032(10) 0.003(8) 0.051(11)
N2 0.036(5) 0.099(12) 0.046(5) -0.018(7) 0.012(4) -0.026(7)
C1 0.042(6) 0.055(8) 0.058(8) 0.000(6) 0.028(6) -0.018(5)
C2 0.118(12) 0.045(7) 0.086(11) -0.002(9) 0.066(10) -0.018(10)
C3 0.020(5) 0.053(8) 0.061(8) -0.002(6) 0.018(5) -0.006(5)
C4 0.053(8) 0.052(8) 0.096(13) -0.017(8) -0.003(7) -0.026(7)
C5 0.086(9) 0.056(7) 0.060(8) 0.003(5) 0.028(7) -0.022(6)
C6 0.027(6) 0.049(8) 0.061(8) 0.008(6) 0.013(5) 0.016(5)
C7 0.036(7) 0.047(8) 0.079(10) 0.016(7) 0.024(7) 0.005(6)
C8 0.070(7) 0.078(8) 0.088(8) 0.015(7) 0.017(6) -0.009(7)
C9 0.067(7) 0.047(6) 0.072(9) 0.003(7) 0.039(7) 0.007(7)
C10 0.067(9) 0.057(9) 0.135(16) 0.023(9) 0.059(10) 0.001(7)
C11 0.076(4) 0.062(4) 0.087(4) 0.009(4) 0.040(3) 0.008(4)
C12 0.076(7) 0.074(7) 0.111(9) -0.010(7) 0.036(7) 0.006(7)
C13 0.075(4) 0.061(4) 0.087(4) 0.008(4) 0.040(3) 0.008(4)
C14 0.083(4) 0.068(4) 0.091(5) 0.011(4) 0.038(4) 0.009(4)
C15 0.084(4) 0.068(4) 0.092(4) 0.009(4) 0.036(4) 0.008(4)
C16 0.027(6) 0.040(7) 0.074(9) 0.000(6) 0.011(6) 0.008(5)
C17 0.019(5) 0.049(7) 0.062(8) 0.004(6) 0.010(5) -0.004(5)
C18 0.085(4) 0.070(4) 0.093(5) 0.007(4) 0.037(4) 0.007(4)
C19 0.057(6) 0.067(7) 0.129(9) -0.001(8) 0.008(6) 0.020(7)
C20 0.083(4) 0.068(4) 0.093(4) 0.009(4) 0.032(4) 0.006(4)
C21 0.036(4) 0.046(5) 0.063(5) -0.001(4) 0.019(4) -0.005(4)
C22 0.049(5) 0.055(5) 0.074(6) 0.000 0.014(5) 0.000
C23 0.045(6) 0.053(7) 0.068(7) -0.001(6) 0.021(6) -0.006(5)
C24 0.060(5) 0.058(6) 0.072(6) -0.001(5) 0.018(5) -0.014(5)
C25 0.030(5) 0.033(5) 0.053(6) -0.007(4) 0.008(4) -0.012(4)
C26A 0.044(6) 0.051(7) 0.070(7) -0.003(6) 0.012(6) -0.006(6)
C26B 0.045(6) 0.060(7) 0.077(7) -0.008(6) 0.018(6) -0.004(6)
C27 0.026(4) 0.044(5) 0.060(5) -0.002(4) 0.018(4) 0.000(4)
C28 0.033(9) 0.026(9) 0.032(15) 0.015(7) 0.012(12) 0.013(8)
C29 0.063(6) 0.069(7) 0.075(7) 0.012(6) 0.013(5) 0.004(6)
C30 0.053(6) 0.061(7) 0.063(7) 0.010(6) 0.018(5) 0.001(6)
C31 0.023(5) 0.048(8) 0.092(11) -0.007(7) 0.019(6) 0.000(5)
C32 0.029(7) 0.033(9) 0.065(10) -0.004(7) 0.010(7) 0.012(7)
C33 0.037(8) 0.045(10) 0.061(9) 0.025(7) 0.002(7) -0.004(7)
C34 0.026(6) 0.099(11) 0.038(7) 0.031(7) 0.002(5) 0.017(6)
C35 0.049(6) 0.102(9) 0.072(7) -0.007(6) 0.024(6) 0.006(6)
C36 0.068(7) 0.112(10) 0.079(8) -0.001(7) 0.010(6) 0.011(7)
C37 0.051(6) 0.105(9) 0.068(7) 0.001(7) 0.012(6) 0.002(6)
C38 0.091(9) 0.080(9) 0.082(9) 0.013(7) 0.028(7) -0.018(7)
C39 0.045(7) 0.051(7) 0.048(7) 0.005(6) 0.020(6) 0.002(6)
C40 0.059(9) 0.117(14) 0.048(8) 0.011(8) 0.026(7) 0.029(9)
C41 0.075(8) 0.083(8) 0.083(8) 0.002(7) 0.029(7) 0.020(7)
C42 0.036(7) 0.141(16) 0.055(9) 0.006(9) 0.021(6) 0.022(9)
C43 0.051(9) 0.114(15) 0.071(10) -0.021(10) 0.034(8) -0.045(9)

loop_
_atom_type_symbol
_atom_type_description
_atom_type_scat_dispersion_real
_atom_type_scat_dispersion_imag
_atom_type_scat_source
C C 0.0033 0.0016 'International Tables Vol C Tables 4.2.6.8 and 6.1.1.4'
H H 0.0000 0.0000 'International Tables Vol C Tables 4.2.6.8 and 6.1.1.4'
O O 0.0106 0.0060 'International Tables Vol C Tables 4.2.6.8 and 6.1.1.4'
Cu Cu 0.3201 1.2651 'International Tables Vol C Tables 4.2.6.8 and 6.1.1.4'
U U -9.6767 9.6646 'International Tables Vol C Tables 4.2.6.8 and 6.1.1.4'
N N 0.0061 0.0033 'International Tables Vol C Tables 4.2.6.8 and 6.1.1.4'

loop_
_geom_angle_atom_site_label_1
_geom_angle_atom_site_label_2
_geom_angle_atom_site_label_3
_geom_angle
_geom_angle_site_symmetry_1
_geom_angle_site_symmetry_3
O2 U1 O1 178.2(4) . .
O2 U1 O9 88.3(4) . .
O1 U1 O9 91.6(4) . .
O2 U1 O14 91.1(4) . .
O1 U1 O14 90.6(4) . .
O9 U1 O14 76.9(3) . .
O2 U1 O17 91.5(4) . .
O1 U1 O17 86.7(4) . .
O9 U1 O17 78.6(4) . .
O14 U1 O17 155.3(4) . .
O2 U1 O5 89.6(4) . .
O1 U1 O5 89.6(4) . .
O9 U1 O5 151.6(3) . .
O14 U1 O5 131.4(3) . .
O17 U1 O5 73.2(3) . .
O2 U1 O6 91.2(4) . .
O1 U1 O6 89.6(4) . .
O9 U1 O6 153.9(3) . .
O14 U1 O6 77.0(3) . .
O17 U1 O6 127.5(4) . .
O5 U1 O6 54.4(3) . .
O4 U2 O3 178.7(5) . .
O4 U2 O11 92.5(5) . 4_657
O3 U2 O11 88.6(4) . 4_657
O4 U2 O15 90.0(5) . .
O3 U2 O15 90.9(4) . .
O11 U2 O15 79.0(4) 4_657 .
O4 U2 O18 90.4(4) . .
O3 U2 O18 89.2(4) . .
O11 U2 O18 75.3(4) 4_657 .
O15 U2 O18 154.3(4) . .
O4 U2 O8 89.1(5) . 4_647
O3 U2 O8 89.6(4) . 4_647
O11 U2 O8 151.6(3) 4_657 4_647
O15 U2 O8 129.4(3) . 4_647
O18 U2 O8 76.3(4) . 4_647
O4 U2 O7 89.6(5) . 4_647
O3 U2 O7 89.7(4) . 4_647
O11 U2 O7 155.1(3) 4_657 4_647
O15 U2 O7 76.3(3) . 4_647
O18 U2 O7 129.4(4) . 4_647
O8 U2 O7 53.1(3) 4_647 4_647
O13 Cu O12 89.1(4) . 4_657
O13 Cu O16 178.2(5) . .
O12 Cu O16 92.5(4) 4_657 .
O13 Cu O10 89.6(4) . .
O12 Cu O10 178.1(5) 4_657 .
O16 Cu O10 88.9(4) . .
O13 Cu O3 83.0(4) . .
O12 Cu O3 95.1(4) 4_657 .
O16 Cu O3 97.6(4) . .
O10 Cu O3 83.3(4) . .
O13 Cu O1 97.5(4) . .
O12 Cu O1 81.8(4) 4_657 .
O16 Cu O1 82.0(4) . .
O10 Cu O1 99.7(4) . .
O3 Cu O1 176.9(4) . .
U1 O1 Cu 112.3(4) . .
U2 O3 Cu 116.2(5) . .
C6 O5 U1 93.9(7) . .
C6 O6 U1 91.4(7) . .
C7 O7 U2 94.7(8) . 4_657
C7 O8 U2 92.7(8) . 4_657
C16 O9 U1 144.6(9) . .
C16 O10 Cu 123.1(9) . .
C17 O11 U2 143.3(9) . 4_647
C17 O12 Cu 129.7(9) . 4_647
C25 O13 Cu 133.6(10) . .
C25 O14 U1 139.7(8) . .
C31 O15 U2 135.1(9) . .
C31 O16 Cu 134.8(11) . .
C34 O17 U1 139.0(10) . .
C39 O18 U2 133.7(11) . .
C34 N1 C37 113(2) . .
C34 N1 C38 120.7(19) . .
C37 N1 C38 125.9(19) . .
C39 N2 C42 118.3(13) . .
C39 N2 C43 121.7(11) . .
C42 N2 C43 119.5(12) . .
C5 C1 C2 109.1(14) . .
C5 C1 C6 114.6(11) . .
C2 C1 C6 109.8(10) . .
C5 C1 H1 107.7 . .
C2 C1 H1 107.7 . .
C6 C1 H1 107.7 . .
C9 C2 C1 118.8(13) . .
C9 C2 C3 112.2(14) . .
C1 C2 C3 104.5(11) . .
C9 C2 C8 104.3(12) . .
C1 C2 C8 106.5(14) . .
C3 C2 C8 110.5(12) . .
C7 C3 C10 111.9(11) . .
C7 C3 C4 118.3(11) . .
C10 C3 C4 107.1(12) . .
C7 C3 C2 112.2(11) . .
C10 C3 C2 110.8(11) . .
C4 C3 C2 95.4(11) . .
C3 C4 C5 103.7(14) . .
C3 C4 H4A 111.0 . .
C5 C4 H4A 111.0 . .
C3 C4 H4B 111.0 . .
C5 C4 H4B 111.0 . .
H4A C4 H4B 109.0 . .
C1 C5 C4 105.6(14) . .
C1 C5 H5A 110.6 . .
C4 C5 H5A 110.6 . .
C1 C5 H5B 110.6 . .
C4 C5 H5B 110.6 . .
H5A C5 H5B 108.8 . .
O5 C6 O6 120.0(11) . .
O5 C6 C1 120.9(10) . .
O6 C6 C1 119.2(10) . .
O5 C6 U1 59.7(6) . .
O6 C6 U1 60.5(6) . .
C1 C6 U1 175.6(9) . .
O7 C7 O8 119.5(13) . .
O7 C7 C3 125.4(11) . .
O8 C7 C3 115.1(12) . .
C2 C8 H8A 109.5 . .
C2 C8 H8B 109.5 . .
H8A C8 H8B 109.5 . .
C2 C8 H8C 109.5 . .
H8A C8 H8C 109.5 . .
H8B C8 H8C 109.5 . .
C2 C9 H9A 109.5 . .
C2 C9 H9B 109.5 . .
H9A C9 H9B 109.5 . .
C2 C9 H9C 109.5 . .
H9A C9 H9C 109.5 . .
H9B C9 H9C 109.5 . .
C3 C10 H10A 109.5 . .
C3 C10 H10B 109.5 . .
H10A C10 H10B 109.5 . .
C3 C10 H10C 109.5 . .
H10A C10 H10C 109.5 . .
H10B C10 H10C 109.5 . .
C12 C11 C20 108.0(14) . .
C12 C11 C15 101.3(11) . .
C20 C11 C15 104.1(14) . .
C12 C11 C16 112.7(12) . .
C20 C11 C16 110.0(12) . .
C15 C11 C16 119.9(13) . .
C19 C12 C11 115.6(15) . .
C19 C12 C18 99.7(12) . .
C11 C12 C18 112.0(14) . .
C19 C12 C13 114.2(16) . .
C11 C12 C13 103.7(9) . .
C18 C12 C13 111.9(13) . .
C14 C13 C17 115.9(14) . .
C14 C13 C12 107.2(13) . .
C17 C13 C12 114.0(12) . .
C14 C13 H13 106.4 . .
C17 C13 H13 106.4 . .
C12 C13 H13 106.4 . .
C13 C14 C15 105.6(12) . .
C13 C14 H14A 110.6 . .
C15 C14 H14A 110.6 . .
C13 C14 H14B 110.6 . .
C15 C14 H14B 110.6 . .
H14A C14 H14B 108.8 . .
C11 C15 C14 108.2(11) . .
C11 C15 H15A 110.1 . .
C14 C15 H15A 110.1 . .
C11 C15 H15B 110.1 . .
C14 C15 H15B 110.1 . .
H15A C15 H15B 108.4 . .
O10 C16 O9 130.1(13) . .
O10 C16 C11 114.5(13) . .
O9 C16 C11 115.4(12) . .
O12 C17 O11 123.5(13) . .
O12 C17 C13 120.1(13) . .
O11 C17 C13 116.4(12) . .
C12 C18 H18A 109.5 . .
C12 C18 H18B 109.5 . .
H18A C18 H18B 109.5 . .
C12 C18 H18C 109.5 . .
H18A C18 H18C 109.5 . .
H18B C18 H18C 109.5 . .
C12 C19 H19A 109.5 . .
C12 C19 H19B 109.5 . .
H19A C19 H19B 109.5 . .
C12 C19 H19C 109.5 . .
H19A C19 H19C 109.5 . .
H19B C19 H19C 109.5 . .
C11 C20 H20A 109.5 . .
C11 C20 H20B 109.5 . .
H20A C20 H20B 109.5 . .
C11 C20 H20C 109.5 . .
H20A C20 H20C 109.5 . .
H20B C20 H20C 109.5 . .
C25 C21 C23 124.9(12) . .
C23 C21 C24 106.0(14) . 2_757
C25 C21 C22 111.0(10) . .
C25 C21 H21 109.7 . .
C23 C21 H21 110.1 . .
C22 C21 H21 109.3 . .
C26A C22 C21 124.6(11) . 2_757
C26A C22 C21 121.3(11) . .
C21 C22 C21 99.6(13) 2_757 .
C26A C22 C26B 111.6(9) . .
C21 C22 C26B 101.2(11) . .
C21 C23 C24 118.1(14) . .
C21 C23 H23A 106.0 . .
C24 C23 H23A 105.8 . .
C21 C23 H23B 109.4 . .
C24 C23 H23B 109.4 . .
H23A C23 H23B 107.6 . .
C21 C23 H24F 123.5 . .
C24 C23 H24F 36.4 . .
H23A C23 H24F 69.8 . .
H23B C23 H24F 125.9 . .
C21 C24 C23 93.0(11) 2_757 .
C21 C24 H24A 111.6 2_757 .
C23 C24 H24A 114.9 . .
C21 C24 H24B 113.0 2_757 .
C23 C24 H24B 113.2 . .
H24A C24 H24B 110.2 . .
C21 C24 H24D 109.9 2_757 .
C21 C24 H24E 109.6 2_757 .
H24D C24 H24E 109.5 . .
C21 C24 H24F 108.9 2_757 .
H24D C24 H24F 109.5 . .
H24E C24 H24F 109.5 . .
O13 C25 O14 125.0(12) . .
O13 C25 C21 116.6(11) . .
O14 C25 C21 118.4(11) . .
C22 C26A H26A 109.1 . .
C22 C26A H26B 110.6 . .
H26A C26A H26B 109.5 . .
C22 C26A H26C 108.7 . .
H26A C26A H26C 109.5 . .
H26B C26A H26C 109.5 . .
H26D C26B H26E 109.5 . .
H26D C26B H26F 109.5 . .
H26E C26B H26F 109.5 . .
C29 C27 C31 116.4(11) . .
C29 C27 C28 95.5(11) . 2_657
C31 C27 C28 109.1(11) . 2_657
C29 C27 C30 103.0(14) . 2_657
C31 C27 C30 128.1(13) . 2_657
C28 C27 C30 98.7(11) 2_657 2_657
C29 C27 C28 117.5(11) . .
C31 C27 C28 109.4(11) . .
C29 C27 H27 103.6 . .
C31 C27 H27 103.9 . .
C28 C27 H27 103.9 . .
C33 C28 C32 108.1(18) . .
C33 C28 C27 117.9(16) . 2_657
C32 C28 C27 107.1(14) . 2_657
C33 C28 C27 115.7(17) . .
C32 C28 C27 109.1(14) . .
C28 C28 C30 114.1(15) 2_657 2_657
C27 C29 H29A 112.9 . .
C30 C29 H29A 110.8 . .
C27 C29 H29B 113.1 . .
C30 C29 H29B 113.0 . .
H29A C29 H29B 109.1 . .
C27 C29 H29D 110.1 . .
C27 C29 H29E 108.8 . .
H29D C29 H29E 109.5 . .
C27 C29 H29F 109.5 . .
H29D C29 H29F 109.5 . .
H29E C29 H29F 109.5 . .
C29 C30 C27 114.8(17) . 2_657
C29 C30 H30A 110.4 . .
C27 C30 H30A 108.8 2_657 .
C28 C30 H30A 91.0 2_657 .
C29 C30 H30B 108.0 . .
C27 C30 H30B 106.3 2_657 .
H30A C30 H30B 108.3 . .
O16 C31 O15 127.1(12) . .
O16 C31 C27 115.6(14) . .
O15 C31 C27 117.3(12) . .
C33 C32 C28 103.6(18) 2_657 .
C28 C32 H32A 110.7 . .
C28 C32 H32B 108.8 . .
H32A C32 H32B 109.5 . .
C33 C32 H32C 103.8 2_657 .
C28 C32 H32C 108.9 . .
H32A C32 H32C 109.5 . .
H32B C32 H32C 109.5 . .
C28 C33 H33A 110.3 . .
C28 C33 H33B 112.2 . .
H33A C33 H33B 109.5 . .
C28 C33 H33C 105.8 . .
H33A C33 H33C 109.5 . .
H33B C33 H33C 109.5 . .
N1 C34 C35 113.7(15) . .
O17 C34 C35 121.9(12) . .
C36 C35 C34 100.2(13) . .
C36 C35 H35A 111.7 . .
C34 C35 H35A 111.7 . .
C36 C35 H35B 111.7 . .
C34 C35 H35B 111.7 . .
H35A C35 H35B 109.5 . .
C35 C36 C37 111.1(16) . .
C35 C36 H36A 109.4 . .
C37 C36 H36A 109.4 . .
C35 C36 H36B 109.4 . .
C37 C36 H36B 109.4 . .
H36A C36 H36B 108.0 . .
N1 C37 C36 101.5(15) . .
N1 C37 H37A 111.5 . .
C36 C37 H37A 111.5 . .
N1 C37 H37B 111.5 . .
C36 C37 H37B 111.5 . .
H37A C37 H37B 109.3 . .
N1 C38 H38A 109.5 . .
N1 C38 H38B 109.5 . .
H38A C38 H38B 109.5 . .
N1 C38 H38C 109.5 . .
H38A C38 H38C 109.5 . .
H38B C38 H38C 109.5 . .
O18 C39 N2 124.4(13) . .
O18 C39 C40 131.9(13) . .
N2 C39 C40 103.7(11) . .
C39 C40 C41 106.9(14) . .
C39 C40 H40A 110.3 . .
C41 C40 H40A 110.3 . .
C39 C40 H40B 110.3 . .
C41 C40 H40B 110.3 . .
H40A C40 H40B 108.6 . .
C42 C41 C40 104.1(14) . .
C42 C41 H41A 110.9 . .
C40 C41 H41A 110.9 . .
C42 C41 H41B 110.9 . .
C40 C41 H41B 110.9 . .
H41A C41 H41B 109.0 . .
N2 C42 C41 103.8(11) . .
N2 C42 H42A 111.0 . .
C41 C42 H42A 111.0 . .
N2 C42 H42B 111.0 . .
C41 C42 H42B 111.0 . .
H42A C42 H42B 109.0 . .
N2 C43 H43A 109.5 . .
N2 C43 H43B 109.5 . .
H43A C43 H43B 109.5 . .
N2 C43 H43C 109.5 . .
H43A C43 H43C 109.5 . .
H43B C43 H43C 109.5 . .

loop_
_geom_bond_atom_site_label_1
_geom_bond_atom_site_label_2
_geom_bond_distance
_geom_bond_site_symmetry_2
U1 O2 1.753(10) .
U1 O1 1.785(10) .
U1 O9 2.321(9) .
U1 O14 2.338(9) .
U1 O17 2.386(7) .
U1 O5 2.430(8) .
U1 O6 2.445(9) .
U2 O4 1.780(11) .
U2 O3 1.785(10) .
U2 O11 2.342(11) 4_657
U2 O15 2.387(8) .
U2 O18 2.406(7) .
U2 O8 2.425(10) 4_647
U2 O7 2.444(9) 4_647
Cu O13 1.918(8) .
Cu O12 1.941(10) 4_657
Cu O16 1.942(9) .
Cu O10 1.968(9) .
Cu O3 2.517(10) .
Cu O1 2.657(10) .
O5 C6 1.254(13) .
O6 C6 1.321(14) .
O7 C7 1.205(16) .
O7 U2 2.444(9) 4_657
O8 C7 1.315(14) .
O8 U2 2.425(10) 4_657
O9 C16 1.256(16) .
O10 C16 1.219(16) .
O11 C17 1.259(16) .
O11 U2 2.342(11) 4_647
O12 C17 1.227(15) .
O12 Cu 1.941(10) 4_647
O13 C25 1.260(15) .
O14 C25 1.261(15) .
O15 C31 1.247(17) .
O16 C31 1.224(16) .
O17 C34 1.271(17) .
O18 C39 1.219(16) .
N1 C34 1.25(2) .
N1 C37 1.45(2) .
N1 C38 1.47(3) .
N2 C39 1.343(16) .
N2 C42 1.405(19) .
N2 C43 1.510(9) .
C1 C5 1.438(18) .
C1 C2 1.49(2) .
C1 C6 1.533(18) .
C1 H1 0.9800 .
C2 C9 1.482(17) .
C2 C3 1.60(2) .
C2 C8 1.62(2) .
C3 C7 1.481(19) .
C3 C10 1.556(16) .
C3 C4 1.598(18) .
C4 C5 1.60(2) .
C4 H4A 0.9700 .
C4 H4B 0.9700 .
C5 H5A 0.9700 .
C5 H5B 0.9700 .
C8 H8A 0.9600 .
C8 H8B 0.9600 .
C8 H8C 0.9600 .
C9 H9A 0.9600 .
C9 H9B 0.9600 .
C9 H9C 0.9600 .
C10 H10A 0.9600 .
C10 H10B 0.9600 .
C10 H10C 0.9600 .
C11 C12 1.52(2) .
C11 C20 1.53(2) .
C11 C15 1.537(9) .
C11 C16 1.55(2) .
C12 C19 1.481(9) .
C12 C18 1.539(9) .
C12 C13 1.58(3) .
C13 C14 1.46(2) .
C13 C17 1.52(2) .
C13 H13 0.9800 .
C14 C15 1.547(9) .
C14 H14A 0.9700 .
C14 H14B 0.9700 .
C15 H15A 0.9700 .
C15 H15B 0.9700 .
C18 H18A 0.9600 .
C18 H18B 0.9600 .
C18 H18C 0.9600 .
C19 H19A 0.9600 .
C19 H19B 0.9600 .
C19 H19C 0.9600 .
C20 H20A 0.9600 .
C20 H20B 0.9600 .
C20 H20C 0.9600 .
C21 C25 1.514(16) .
C21 C23 1.520(10) .
C21 C24 1.520(19) 2_757
C21 C22 1.548(16) .
C21 H21 0.9601 .
C22 C26A 1.509(10) .
C22 C26B 1.558(10) .
C23 C24 1.552(10) .
C23 H23A 0.9597 .
C23 H23B 0.9601 .
C24 H24A 0.9600 .
C24 H24B 0.9601 .
C24 H24D 0.9600 .
C24 H24E 0.9601 .
C24 H24F 0.9600 .
C26A H26A 0.9601 .
C26A H26B 0.9600 .
C26A H26C 0.9600 .
C26B H26D 0.9596 .
C26B H26E 0.9601 .
C26B H26F 0.9600 .
C27 C29 1.449(19) .
C27 C31 1.492(16) .
C27 C28 1.62(2) .
C27 H27 0.9599 .
C28 C33 1.524(10) .
C28 C32 1.525(10) .
C29 C30 1.552(10) .
C29 H29A 0.9601 .
C29 H29B 0.9600 .
C29 H29D 0.9600 .
C29 H29E 0.9601 .
C29 H29F 0.9600 .
C30 H30A 0.9599 .
C30 H30B 0.9602 .
C32 H32A 0.9598 .
C32 H32B 0.9599 .
C32 H32C 0.9602 .
C33 H33A 0.9599 .
C33 H33B 0.9601 .
C33 H33C 0.9602 .
C34 C35 1.51(2) .
C35 C36 1.44(2) .
C35 H35A 0.9700 .
C35 H35B 0.9700 .
C36 C37 1.51(3) .
C36 H36A 0.9700 .
C36 H36B 0.9700 .
C37 H37A 0.9700 .
C37 H37B 0.9700 .
C38 H38A 0.9600 .
C38 H38B 0.9600 .
C38 H38C 0.9600 .
C39 C40 1.50(2) .
C40 C41 1.52(2) .
C40 H40A 0.9700 .
C40 H40B 0.9700 .
C41 C42 1.49(2) .
C41 H41A 0.9700 .
C41 H41B 0.9700 .
C42 H42A 0.9700 .
C42 H42B 0.9700 .
C43 H43A 0.9600 .
C43 H43B 0.9600 .
C43 H43C 0.9600 .
